data_4124594
loop_
_publ_author_name
'Gao, Pan'
'Guo, Wei'
'Xue, Jingjing'
'Zhao, Yue'
'Yuan, Yu'
'Xia, Yuanzhi'
'Shi, Zhuangzhi'

_publ_section_title
;
 Iridium(III)-Catalyzed Direct Arylation of C-H Bonds with Diaryliodonium
 Salts.
;
_journal_issue 38
_journal_name_full 'Journal of the American Chemical Society'
_journal_page_first 12231
_journal_page_last 12240
_journal_paper_doi 10.1021/jacs.5b06758
_journal_volume 137
_journal_year 2015
_chemical_formula_sum 'C18 H23 N O2'
_chemical_formula_weight 285.37
_chemical_name_systematic
; 
 ? 
;
_space_group_IT_number 19
_symmetry_cell_setting orthorhombic
_symmetry_space_group_name_Hall 'P 2ac 2ab'
_symmetry_space_group_name_H-M 'P 21 21 21'
_atom_sites_solution_hydrogens geom
_atom_sites_solution_primary direct
_atom_sites_solution_secondary difmap
_audit_creation_method SHELXL-97
_cell_angle_alpha 90.00
_cell_angle_beta 90.00
_cell_angle_gamma 90.00
_cell_formula_units_Z 4
_cell_length_a 7.4930(12)
_cell_length_b 12.872(2)
_cell_length_c 17.207(3)
_cell_measurement_reflns_used 3402
_cell_measurement_temperature 296(2)
_cell_measurement_theta_max 23.28
_cell_measurement_theta_min 2.85
_cell_volume 1659.6(5)
_computing_cell_refinement 'Bruker SAINT'
_computing_data_collection 'Bruker APEX2'
_computing_data_reduction 'Bruker SAINT'
_computing_molecular_graphics 'Bruker SHELXTL'
_computing_publication_material 'Bruker SHELXTL'
_computing_structure_refinement 'SHELXL-97 (Sheldrick, 1997)'
_computing_structure_solution 'SHELXS-97 (Sheldrick, 1990)'
_diffrn_ambient_temperature 296(2)
_diffrn_measured_fraction_theta_full 0.999
_diffrn_measured_fraction_theta_max 0.999
_diffrn_measurement_device_type 'Bruker APEX-II CCD'
_diffrn_measurement_method '\f and \w scans'
_diffrn_radiation_monochromator graphite
_diffrn_radiation_source 'fine-focus sealed tube'
_diffrn_radiation_type MoK\a
_diffrn_radiation_wavelength 0.71073
_diffrn_reflns_av_R_equivalents 0.0370
_diffrn_reflns_av_sigmaI/netI 0.0385
_diffrn_reflns_limit_h_max 8
_diffrn_reflns_limit_h_min -8
_diffrn_reflns_limit_k_max 15
_diffrn_reflns_limit_k_min -13
_diffrn_reflns_limit_l_max 20
_diffrn_reflns_limit_l_min -18
_diffrn_reflns_number 9163
_diffrn_reflns_theta_full 24.99
_diffrn_reflns_theta_max 24.99
_diffrn_reflns_theta_min 1.98
_exptl_absorpt_coefficient_mu 0.074
_exptl_absorpt_correction_T_max 0.9840
_exptl_absorpt_correction_T_min 0.9804
_exptl_absorpt_correction_type multi-scan
_exptl_absorpt_process_details sadabs
_exptl_crystal_colour colorless
_exptl_crystal_density_diffrn 1.142
_exptl_crystal_density_method 'not measured'
_exptl_crystal_description block
_exptl_crystal_F_000 616
_exptl_crystal_size_max 0.27
_exptl_crystal_size_mid 0.25
_exptl_crystal_size_min 0.22
_refine_diff_density_max 0.161
_refine_diff_density_min -0.133
_refine_diff_density_rms 0.034
_refine_ls_abs_structure_details 'Flack H D (1983), Acta Cryst. A39, 876-881'
_refine_ls_abs_structure_Flack 0.4(14)
_refine_ls_extinction_coef 0.055(4)
_refine_ls_extinction_expression Fc^*^=kFc[1+0.001xFc^2^\l^3^/sin(2\q)]^-1/4^
_refine_ls_extinction_method SHELXL
_refine_ls_goodness_of_fit_ref 1.041
_refine_ls_hydrogen_treatment mixed
_refine_ls_matrix_type full
_refine_ls_number_parameters 196
_refine_ls_number_reflns 2918
_refine_ls_number_restraints 0
_refine_ls_restrained_S_all 1.041
_refine_ls_R_factor_all 0.0435
_refine_ls_R_factor_gt 0.0367
_refine_ls_shift/su_max 0.008
_refine_ls_shift/su_mean 0.000
_refine_ls_structure_factor_coef Fsqd
_refine_ls_weighting_details 'calc w=1/[\s^2^(Fo^2^)+(0.0537P)^2^+0.0897P] where P=(Fo^2^+2Fc^2^)/3'
_refine_ls_weighting_scheme calc
_refine_ls_wR_factor_gt 0.0913
_refine_ls_wR_factor_ref 0.0962
_reflns_number_gt 2554
_reflns_number_total 2918
_reflns_threshold_expression >2sigma(I)
_cod_data_source_file ja5b06758_si_003.cif
_cod_data_source_block 20150624szzg_0m
_cod_depositor_comments
;
The following automatic conversions were performed:

'_symmetry_cell_setting' value 'Orthorhombic' changed to
'orthorhombic' according to
/usr/data/users/saulius/crontab/automatic-downloads/current/ACS/lib/dictionaries/cif_core.dic
dictionary named 'cif_core.dic' version 2.4.2 from 2011-04-26.

Automatic conversion script
Id: cif_fix_values 3271 2015-04-21 07:52:19Z andrius 
;
_cod_original_cell_volume 1659.7(4)
_cod_original_sg_symbol_H-M 'P2(1)2(1)2(1) '
_cod_database_code 4124594

loop_
_symmetry_equiv_pos_as_xyz
'x, y, z'
'-x+1/2, -y, z+1/2'
'-x, y+1/2, -z+1/2'
'x+1/2, -y+1/2, -z'

loop_
_atom_site_label
_atom_site_type_symbol
_atom_site_fract_x
_atom_site_fract_y
_atom_site_fract_z
_atom_site_U_iso_or_equiv
_atom_site_adp_type
_atom_site_occupancy
_atom_site_symmetry_multiplicity
_atom_site_calc_flag
_atom_site_refinement_flags
C1 C 0.8187(3) 0.23028(18) 0.56877(11) 0.0691(6) Uani 1 1 d .
H1A H 0.8307 0.1689 0.6001 0.104 Uiso 1 1 calc R
H1B H 0.7046 0.2616 0.5783 0.104 Uiso 1 1 calc R
H1C H 0.9116 0.2786 0.5819 0.104 Uiso 1 1 calc R
C2 C 0.8333(2) 0.20148(15) 0.48400(10) 0.0523(5) Uani 1 1 d .
C3 C 0.8799(3) 0.10326(15) 0.46066(10) 0.0587(5) Uani 1 1 d .
H3 H 0.9034 0.0531 0.4982 0.070 Uiso 1 1 calc R
C4 C 0.8932(3) 0.07632(14) 0.38256(10) 0.0527(5) Uani 1 1 d .
H4 H 0.9244 0.0088 0.3690 0.063 Uiso 1 1 calc R
C5 C 0.8602(2) 0.14909(12) 0.32451(9) 0.0410(4) Uani 1 1 d .
C6 C 0.8151(3) 0.24908(13) 0.34845(11) 0.0535(5) Uani 1 1 d .
H6 H 0.7935 0.2999 0.3112 0.064 Uiso 1 1 calc R
C7 C 0.8019(3) 0.27432(15) 0.42618(11) 0.0582(5) Uani 1 1 d .
H7 H 0.7711 0.3418 0.4401 0.070 Uiso 1 1 calc R
C8 C 0.8706(2) 0.11851(12) 0.24190(9) 0.0390(4) Uani 1 1 d .
C9 C 0.8253(2) 0.17377(11) 0.17791(9) 0.0404(4) Uani 1 1 d .
O2 O 0.85204(18) 0.11677(9) 0.11147(6) 0.0516(3) Uani 1 1 d .
C11 C 0.9148(3) 0.02238(13) 0.13589(11) 0.0559(5) Uani 1 1 d .
H11 H 0.9447 -0.0322 0.1030 0.067 Uiso 1 1 calc R
C12 C 0.7661(2) 0.28377(12) 0.16366(9) 0.0385(4) Uani 1 1 d .
C13 C 0.5244(3) 0.40778(13) 0.14101(10) 0.0491(4) Uani 1 1 d .
H13 H 0.3948 0.4022 0.1344 0.059 Uiso 1 1 calc R
C14 C 0.5543(3) 0.47447(16) 0.21175(13) 0.0763(7) Uani 1 1 d .
H14A H 0.5123 0.4385 0.2571 0.115 Uiso 1 1 calc R
H14B H 0.4902 0.5386 0.2061 0.115 Uiso 1 1 calc R
H14C H 0.6794 0.4888 0.2172 0.115 Uiso 1 1 calc R
C15 C 0.5951(4) 0.45689(16) 0.06766(12) 0.0742(6) Uani 1 1 d .
H15A H 0.7205 0.4700 0.0733 0.111 Uiso 1 1 calc R
H15B H 0.5338 0.5212 0.0584 0.111 Uiso 1 1 calc R
H15C H 0.5759 0.4107 0.0246 0.111 Uiso 1 1 calc R
C16 C 0.4594(3) 0.21544(15) 0.15110(12) 0.0579(5) Uani 1 1 d .
H16 H 0.5231 0.1512 0.1639 0.069 Uiso 1 1 calc R
C17 C 0.3168(3) 0.2303(2) 0.2126(2) 0.1001(9) Uani 1 1 d .
H17A H 0.3718 0.2341 0.2629 0.150 Uiso 1 1 calc R
H17B H 0.2355 0.1727 0.2112 0.150 Uiso 1 1 calc R
H17C H 0.2529 0.2935 0.2025 0.150 Uiso 1 1 calc R
C18 C 0.3827(5) 0.2018(2) 0.06968(18) 0.1246(13) Uani 1 1 d .
H18A H 0.3257 0.2650 0.0537 0.187 Uiso 1 1 calc R
H18B H 0.2970 0.1464 0.0700 0.187 Uiso 1 1 calc R
H18C H 0.4773 0.1853 0.0341 0.187 Uiso 1 1 calc R
N1 N 0.59152(18) 0.30011(10) 0.15261(7) 0.0412(3) Uani 1 1 d .
O1 O 0.87878(17) 0.35266(9) 0.16410(8) 0.0570(4) Uani 1 1 d .
C10 C 0.9275(2) 0.01908(12) 0.21299(11) 0.0484(4) Uani 1 1 d .
H10 H 0.9659 -0.0371 0.2426 0.058 Uiso 1 1 calc R

loop_
_atom_site_aniso_label
_atom_site_aniso_U_11
_atom_site_aniso_U_22
_atom_site_aniso_U_33
_atom_site_aniso_U_23
_atom_site_aniso_U_13
_atom_site_aniso_U_12
C1 0.0680(14) 0.0840(15) 0.0554(11) -0.0066(10) 0.0001(10) -0.0025(12)
C2 0.0422(11) 0.0637(12) 0.0510(10) -0.0004(9) 0.0005(8) -0.0045(10)
C3 0.0626(13) 0.0605(12) 0.0531(10) 0.0104(9) -0.0024(9) 0.0009(10)
C4 0.0572(12) 0.0422(9) 0.0585(11) 0.0021(8) -0.0040(9) 0.0018(9)
C5 0.0333(9) 0.0395(8) 0.0501(9) 0.0011(7) -0.0027(7) -0.0027(7)
C6 0.0605(12) 0.0454(10) 0.0547(10) 0.0025(8) -0.0038(9) 0.0063(9)
C7 0.0626(13) 0.0520(11) 0.0600(11) -0.0091(9) 0.0017(9) 0.0043(10)
C8 0.0305(9) 0.0335(8) 0.0528(9) 0.0013(7) 0.0011(7) -0.0011(7)
C9 0.0370(9) 0.0353(8) 0.0490(9) -0.0044(7) 0.0007(8) -0.0021(6)
O2 0.0624(9) 0.0419(7) 0.0506(6) -0.0046(5) 0.0026(6) 0.0060(6)
C11 0.0661(13) 0.0368(9) 0.0649(12) -0.0059(8) 0.0068(10) 0.0069(9)
C12 0.0384(9) 0.0348(8) 0.0424(9) -0.0012(7) -0.0012(7) -0.0004(7)
C13 0.0445(10) 0.0429(9) 0.0600(10) 0.0018(8) -0.0056(8) 0.0086(8)
C14 0.0838(17) 0.0632(12) 0.0820(14) -0.0230(11) -0.0054(13) 0.0263(12)
C15 0.0897(17) 0.0573(12) 0.0755(13) 0.0203(10) -0.0011(12) 0.0136(12)
C16 0.0450(11) 0.0500(10) 0.0787(13) 0.0090(9) -0.0132(10) -0.0081(8)
C17 0.0537(14) 0.0887(17) 0.158(3) 0.0400(18) 0.0323(15) -0.0005(13)
C18 0.145(3) 0.103(2) 0.126(2) -0.0027(18) -0.074(2) -0.050(2)
N1 0.0389(8) 0.0369(7) 0.0479(7) 0.0002(6) -0.0038(6) 0.0009(6)
O1 0.0434(7) 0.0378(6) 0.0898(9) 0.0037(6) -0.0081(7) -0.0069(6)
C10 0.0483(11) 0.0352(8) 0.0618(11) 0.0033(8) 0.0019(9) 0.0042(8)

loop_
_atom_type_symbol
_atom_type_description
_atom_type_scat_dispersion_real
_atom_type_scat_dispersion_imag
_atom_type_scat_source
C C 0.0033 0.0016 'International Tables Vol C Tables 4.2.6.8 and 6.1.1.4'
H H 0.0000 0.0000 'International Tables Vol C Tables 4.2.6.8 and 6.1.1.4'
N N 0.0061 0.0033 'International Tables Vol C Tables 4.2.6.8 and 6.1.1.4'
O O 0.0106 0.0060 'International Tables Vol C Tables 4.2.6.8 and 6.1.1.4'

loop_
_geom_angle_atom_site_label_1
_geom_angle_atom_site_label_2
_geom_angle_atom_site_label_3
_geom_angle
C2 C1 H1A 109.5
C2 C1 H1B 109.5
H1A C1 H1B 109.5
C2 C1 H1C 109.5
H1A C1 H1C 109.5
H1B C1 H1C 109.5
C3 C2 C7 117.14(16)
C3 C2 C1 121.87(18)
C7 C2 C1 120.99(18)
C2 C3 C4 122.05(17)
C2 C3 H3 119.0
C4 C3 H3 119.0
C5 C4 C3 120.86(17)
C5 C4 H4 119.6
C3 C4 H4 119.6
C4 C5 C6 116.92(15)
C4 C5 C8 120.15(15)
C6 C5 C8 122.93(15)
C7 C6 C5 121.44(17)
C7 C6 H6 119.3
C5 C6 H6 119.3
C6 C7 C2 121.58(17)
C6 C7 H7 119.2
C2 C7 H7 119.2
C9 C8 C10 105.10(14)
C9 C8 C5 129.01(14)
C10 C8 C5 125.86(14)
C8 C9 O2 111.08(13)
C8 C9 C12 134.51(14)
O2 C9 C12 114.23(13)
C11 O2 C9 105.60(13)
C10 C11 O2 111.02(16)
C10 C11 H11 124.5
O2 C11 H11 124.5
O1 C12 N1 124.13(14)
O1 C12 C9 118.51(14)
N1 C12 C9 117.35(14)
N1 C13 C14 111.85(15)
N1 C13 C15 112.60(15)
C14 C13 C15 112.66(17)
N1 C13 H13 106.4
C14 C13 H13 106.4
C15 C13 H13 106.4
C13 C14 H14A 109.5
C13 C14 H14B 109.5
H14A C14 H14B 109.5
C13 C14 H14C 109.5
H14A C14 H14C 109.5
H14B C14 H14C 109.5
C13 C15 H15A 109.5
C13 C15 H15B 109.5
H15A C15 H15B 109.5
C13 C15 H15C 109.5
H15A C15 H15C 109.5
H15B C15 H15C 109.5
N1 C16 C17 111.59(18)
N1 C16 C18 110.80(17)
C17 C16 C18 113.0(2)
N1 C16 H16 107.0
C17 C16 H16 107.0
C18 C16 H16 107.0
C16 C17 H17A 109.5
C16 C17 H17B 109.5
H17A C17 H17B 109.5
C16 C17 H17C 109.5
H17A C17 H17C 109.5
H17B C17 H17C 109.5
C16 C18 H18A 109.5
C16 C18 H18B 109.5
H18A C18 H18B 109.5
C16 C18 H18C 109.5
H18A C18 H18C 109.5
H18B C18 H18C 109.5
C12 N1 C16 122.89(14)
C12 N1 C13 119.73(14)
C16 N1 C13 117.38(14)
C11 C10 C8 107.19(15)
C11 C10 H10 126.4
C8 C10 H10 126.4

loop_
_geom_bond_atom_site_label_1
_geom_bond_atom_site_label_2
_geom_bond_distance
C1 C2 1.509(3)
C1 H1A 0.9600
C1 H1B 0.9600
C1 H1C 0.9600
C2 C3 1.372(3)
C2 C7 1.387(3)
C3 C4 1.391(2)
C3 H3 0.9300
C4 C5 1.391(2)
C4 H4 0.9300
C5 C6 1.393(2)
C5 C8 1.477(2)
C6 C7 1.380(3)
C6 H6 0.9300
C7 H7 0.9300
C8 C9 1.354(2)
C8 C10 1.438(2)
C9 O2 1.3731(18)
C9 C12 1.504(2)
O2 C11 1.369(2)
C11 C10 1.331(3)
C11 H11 0.9300
C12 O1 1.2246(19)
C12 N1 1.338(2)
C13 N1 1.488(2)
C13 C14 1.506(3)
C13 C15 1.508(3)
C13 H13 0.9800
C14 H14A 0.9600
C14 H14B 0.9600
C14 H14C 0.9600
C15 H15A 0.9600
C15 H15B 0.9600
C15 H15C 0.9600
C16 N1 1.473(2)
C16 C17 1.516(3)
C16 C18 1.524(3)
C16 H16 0.9800
C17 H17A 0.9600
C17 H17B 0.9600
C17 H17C 0.9600
C18 H18A 0.9600
C18 H18B 0.9600
C18 H18C 0.9600
C10 H10 0.9300

loop_
_geom_torsion_atom_site_label_1
_geom_torsion_atom_site_label_2
_geom_torsion_atom_site_label_3
_geom_torsion_atom_site_label_4
_geom_torsion
C7 C2 C3 C4 -0.9(3)
C1 C2 C3 C4 179.84(18)
C2 C3 C4 C5 0.4(3)
C3 C4 C5 C6 0.4(3)
C3 C4 C5 C8 -178.52(16)
C4 C5 C6 C7 -0.7(3)
C8 C5 C6 C7 178.19(17)
C5 C6 C7 C2 0.2(3)
C3 C2 C7 C6 0.6(3)
C1 C2 C7 C6 179.86(19)
C4 C5 C8 C9 172.17(17)
C6 C5 C8 C9 -6.7(3)
C4 C5 C8 C10 -5.5(3)
C6 C5 C8 C10 175.65(17)
C10 C8 C9 O2 -0.87(18)
C5 C8 C9 O2 -178.91(15)
C10 C8 C9 C12 -175.62(18)
C5 C8 C9 C12 6.3(3)
C8 C9 O2 C11 0.56(18)
C12 C9 O2 C11 176.46(15)
C9 O2 C11 C10 0.0(2)
C8 C9 C12 O1 77.8(2)
O2 C9 C12 O1 -96.83(17)
C8 C9 C12 N1 -101.0(2)
O2 C9 C12 N1 84.33(18)
O1 C12 N1 C16 178.95(16)
C9 C12 N1 C16 -2.3(2)
O1 C12 N1 C13 -0.9(2)
C9 C12 N1 C13 177.87(14)
C17 C16 N1 C12 121.7(2)
C18 C16 N1 C12 -111.5(2)
C17 C16 N1 C13 -58.5(2)
C18 C16 N1 C13 68.3(3)
C14 C13 N1 C12 -63.9(2)
C15 C13 N1 C12 64.2(2)
C14 C13 N1 C16 116.29(18)
C15 C13 N1 C16 -115.66(19)
O2 C11 C10 C8 -0.5(2)
C9 C8 C10 C11 0.9(2)
C5 C8 C10 C11 178.98(16)
